data_4507465
loop_
_publ_author_name
'Sarcevica, Inese'
'Orola, Liana'
'Veidis, Mikelis V.'
'Podjava, Anton'
'Belyakov, Sergey'

_publ_section_title
;
 Crystal and Molecular Structure and Stability of Isoniazid Cocrystals
 with Selected Carboxylic Acids
;
_journal_issue 3
_journal_name_full 'Crystal Growth &amp; Design'
_journal_page_first 1082
_journal_paper_doi 10.1021/cg301356h
_journal_volume 13
_journal_year 2013
_chemical_formula_moiety 'C9 H8 O2, C6 H7 N3 O'
_chemical_formula_sum 'C15 H15 N3 O3'
_chemical_formula_weight 285.30
_chemical_name_common 'isoniazid - cinnamic acid cocrystal'
_chemical_name_systematic
; 
 ? 
;
_space_group_IT_number 2
_symmetry_cell_setting triclinic
_symmetry_space_group_name_Hall '-P 1'
_symmetry_space_group_name_H-M 'P -1'
_atom_sites_solution_hydrogens geom
_atom_sites_solution_primary direct
_atom_sites_solution_secondary difmap
_audit_creation_method SHELXL-97
_cell_angle_alpha 96.904(3)
_cell_angle_beta 103.264(2)
_cell_angle_gamma 101.9457(18)
_cell_formula_units_Z 2
_cell_length_a 7.4573(3)
_cell_length_b 9.5154(4)
_cell_length_c 10.1737(3)
_cell_measurement_reflns_used 5369
_cell_measurement_temperature 173(2)
_cell_measurement_theta_max 29.131
_cell_measurement_theta_min 0.998
_cell_volume 676.70(5)
_computing_structure_refinement 'SHELXL-97 (Sheldrick, 1997)'
_computing_structure_solution 'SHELXS-97 (Sheldrick, 1990)'
_diffrn_ambient_temperature 173(2)
_diffrn_measured_fraction_theta_full 0.987
_diffrn_measured_fraction_theta_max 0.987
_diffrn_measurement_device_type 'Bruker-Nonius KappaCCD'
_diffrn_measurement_method '\f and \w scan'
_diffrn_radiation_monochromator graphite
_diffrn_radiation_source 'fine-focus sealed tube'
_diffrn_radiation_type MoK\a
_diffrn_radiation_wavelength 0.71069
_diffrn_reflns_av_R_equivalents 0.0273
_diffrn_reflns_av_sigmaI/netI 0.0518
_diffrn_reflns_limit_h_max 10
_diffrn_reflns_limit_h_min -8
_diffrn_reflns_limit_k_max 11
_diffrn_reflns_limit_k_min -13
_diffrn_reflns_limit_l_max 13
_diffrn_reflns_limit_l_min -13
_diffrn_reflns_number 5168
_diffrn_reflns_theta_full 29.08
_diffrn_reflns_theta_max 29.08
_diffrn_reflns_theta_min 2.09
_exptl_absorpt_coefficient_mu 0.100
_exptl_absorpt_correction_type none
_exptl_crystal_colour colorless
_exptl_crystal_density_diffrn 1.400
_exptl_crystal_density_method 'not measured'
_exptl_crystal_description prism
_exptl_crystal_F_000 300
_exptl_crystal_size_max 0.3
_exptl_crystal_size_mid 0.3
_exptl_crystal_size_min 0.25
_refine_diff_density_max 0.315
_refine_diff_density_min -0.252
_refine_diff_density_rms 0.048
_refine_ls_extinction_method none
_refine_ls_goodness_of_fit_ref 1.048
_refine_ls_hydrogen_treatment constr
_refine_ls_matrix_type full
_refine_ls_number_parameters 190
_refine_ls_number_reflns 3561
_refine_ls_number_restraints 0
_refine_ls_restrained_S_all 1.048
_refine_ls_R_factor_all 0.0742
_refine_ls_R_factor_gt 0.0504
_refine_ls_shift/su_max 0.000
_refine_ls_shift/su_mean 0.000
_refine_ls_structure_factor_coef Fsqd
_refine_ls_weighting_details 'calc w=1/[\s^2^(Fo^2^)+(0.0669P)^2^+0.1484P] where P=(Fo^2^+2Fc^2^)/3'
_refine_ls_weighting_scheme calc
_refine_ls_wR_factor_gt 0.1277
_refine_ls_wR_factor_ref 0.1436
_reflns_number_gt 2630
_reflns_number_total 3561
_reflns_threshold_expression >2sigma(I)
_cod_data_source_file cg301356h_si_002.cif
_cod_data_source_block isonaizid-cinnamic-cocrystalI
_cod_depositor_comments
;
The following automatic conversions were performed:

'_symmetry_cell_setting' value 'Triclinic' changed to 'triclinic'
according to /home/saulius/struct/CIF-dictionaries/cif_core.dic
dictionary named 'cif_core.dic' version 2.4.2 from 2011-04-26.

Automatic conversion script
Id: cif_fix_values 1891 2012-01-12 08:04:46Z andrius 
;
_cod_original_cell_volume 676.70(4)
_cod_database_code 4507465

loop_
_symmetry_equiv_pos_as_xyz
'x, y, z'
'-x, -y, -z'

loop_
_atom_site_label
_atom_site_type_symbol
_atom_site_fract_x
_atom_site_fract_y
_atom_site_fract_z
_atom_site_U_iso_or_equiv
_atom_site_adp_type
_atom_site_occupancy
_atom_site_symmetry_multiplicity
_atom_site_calc_flag
_atom_site_refinement_flags
O12 O 0.34583(16) 0.20849(11) 0.10554(10) 0.0325(3) Uani 1 1 d .
O8 O 0.64866(17) 1.06647(12) 0.35877(10) 0.0369(3) Uani 1 1 d .
N10 N 0.74831(18) 1.13910(13) 0.13024(12) 0.0281(3) Uani 1 1 d .
O11 O 0.22541(16) 0.25201(11) 0.28406(10) 0.0332(3) Uani 1 1 d .
C7 C 0.62009(19) 0.96904(15) 0.26095(13) 0.0226(3) Uani 1 1 d .
N1 N 0.37913(17) 0.52709(13) 0.29131(12) 0.0258(3) Uani 1 1 d .
N9 N 0.66523(17) 0.99557(13) 0.14408(11) 0.0252(3) Uani 1 1 d .
C15 C 0.1034(2) -0.04577(15) 0.27444(14) 0.0243(3) Uani 1 1 d .
C17 C -0.0122(2) -0.31160(16) 0.16565(14) 0.0268(3) Uani 1 1 d .
H17 H 0.0162 -0.2905 0.0848 0.032 Uiso 1 1 calc R
C3 C 0.4860(2) 0.78215(16) 0.38568(14) 0.0252(3) Uani 1 1 d .
H3 H 0.5053 0.8568 0.4592 0.030 Uiso 1 1 calc R
C5 C 0.4980(2) 0.69725(15) 0.15822(14) 0.0249(3) Uani 1 1 d .
H5 H 0.5252 0.7139 0.0758 0.030 Uiso 1 1 calc R
C14 C 0.1722(2) 0.00759(16) 0.17587(14) 0.0262(3) Uani 1 1 d .
C13 C 0.2554(2) 0.16413(16) 0.18527(14) 0.0248(3) Uani 1 1 d .
C21 C -0.0235(2) -0.23390(16) 0.39653(14) 0.0258(3) Uani 1 1 d .
H21 H -0.0017 -0.1603 0.4714 0.031 Uiso 1 1 calc R
C16 C 0.02192(19) -0.19876(15) 0.27675(13) 0.0227(3) Uani 1 1 d .
C4 C 0.53274(18) 0.81279(15) 0.26563(13) 0.0210(3) Uani 1 1 d .
C19 C -0.1319(2) -0.48718(17) 0.29543(16) 0.0326(3) Uani 1 1 d .
H19 H -0.1824 -0.5833 0.3017 0.039 Uiso 1 1 calc R
C20 C -0.1005(2) -0.37711(17) 0.40538(15) 0.0287(3) Uani 1 1 d .
H20 H -0.1310 -0.3988 0.4855 0.034 Uiso 1 1 calc R
C6 C 0.4228(2) 0.55747(16) 0.17542(14) 0.0270(3) Uani 1 1 d .
H6 H 0.4013 0.4808 0.1033 0.032 Uiso 1 1 calc R
C18 C -0.0881(2) -0.45457(16) 0.17537(15) 0.0308(3) Uani 1 1 d .
H18 H -0.1098 -0.5290 0.1012 0.037 Uiso 1 1 calc R
C2 C 0.4102(2) 0.63882(16) 0.39388(14) 0.0268(3) Uani 1 1 d .
H2 H 0.3793 0.6192 0.4744 0.032 Uiso 1 1 calc R
H15 H 0.1155 0.0221 0.3603 0.032 Uiso 1 1 d R
H101 H 0.8518 1.1773 0.1963 0.032 Uiso 1 1 d R
H102 H 0.6646 1.1994 0.1412 0.032 Uiso 1 1 d R
H14 H 0.1792 -0.0612 0.0935 0.032 Uiso 1 1 d R
H11 H 0.2800 0.3567 0.2834 0.032 Uiso 1 1 d R
H9 H 0.6435 0.9259 0.0643 0.032 Uiso 1 1 d R

loop_
_atom_site_aniso_label
_atom_site_aniso_U_11
_atom_site_aniso_U_22
_atom_site_aniso_U_33
_atom_site_aniso_U_23
_atom_site_aniso_U_13
_atom_site_aniso_U_12
O12 0.0449(7) 0.0261(6) 0.0326(5) 0.0075(4) 0.0225(5) 0.0069(5)
O8 0.0497(7) 0.0273(6) 0.0283(5) -0.0049(4) 0.0152(5) -0.0022(5)
N10 0.0327(7) 0.0181(6) 0.0324(6) 0.0045(5) 0.0115(5) 0.0001(5)
O11 0.0456(7) 0.0227(6) 0.0355(6) 0.0025(4) 0.0243(5) 0.0036(5)
C7 0.0219(7) 0.0219(7) 0.0231(6) 0.0020(5) 0.0063(5) 0.0036(5)
N1 0.0274(6) 0.0237(6) 0.0289(6) 0.0073(5) 0.0114(5) 0.0058(5)
N9 0.0328(7) 0.0182(6) 0.0243(6) 0.0026(4) 0.0109(5) 0.0021(5)
C15 0.0255(7) 0.0215(7) 0.0264(7) 0.0022(5) 0.0095(5) 0.0055(5)
C17 0.0286(8) 0.0273(8) 0.0248(7) 0.0028(5) 0.0087(5) 0.0070(6)
C3 0.0268(7) 0.0258(7) 0.0243(7) 0.0026(5) 0.0096(5) 0.0067(6)
C5 0.0302(8) 0.0235(7) 0.0219(6) 0.0043(5) 0.0100(5) 0.0047(6)
C14 0.0290(7) 0.0230(7) 0.0286(7) 0.0043(5) 0.0103(5) 0.0074(6)
C13 0.0269(7) 0.0244(7) 0.0253(7) 0.0063(5) 0.0096(5) 0.0072(6)
C21 0.0266(7) 0.0261(7) 0.0247(6) 0.0025(5) 0.0082(5) 0.0061(6)
C16 0.0204(7) 0.0232(7) 0.0257(7) 0.0047(5) 0.0078(5) 0.0057(5)
C4 0.0198(6) 0.0221(7) 0.0210(6) 0.0032(5) 0.0054(5) 0.0052(5)
C19 0.0334(8) 0.0232(8) 0.0401(8) 0.0068(6) 0.0090(6) 0.0043(6)
C20 0.0294(8) 0.0297(8) 0.0292(7) 0.0093(6) 0.0106(6) 0.0067(6)
C6 0.0333(8) 0.0219(7) 0.0264(7) 0.0032(5) 0.0103(6) 0.0058(6)
C18 0.0343(8) 0.0232(8) 0.0318(7) -0.0020(6) 0.0066(6) 0.0059(6)
C2 0.0292(7) 0.0281(8) 0.0267(7) 0.0073(5) 0.0130(5) 0.0070(6)

loop_
_atom_type_symbol
_atom_type_description
_atom_type_scat_dispersion_real
_atom_type_scat_dispersion_imag
_atom_type_scat_source
C C 0.0033 0.0016 'International Tables Vol C Tables 4.2.6.8 and 6.1.1.4'
H H 0.0000 0.0000 'International Tables Vol C Tables 4.2.6.8 and 6.1.1.4'
N N 0.0061 0.0033 'International Tables Vol C Tables 4.2.6.8 and 6.1.1.4'
O O 0.0106 0.0060 'International Tables Vol C Tables 4.2.6.8 and 6.1.1.4'

loop_
_geom_angle_atom_site_label_1
_geom_angle_atom_site_label_2
_geom_angle_atom_site_label_3
_geom_angle
N9 N10 H101 110.8
N9 N10 H102 109.2
H101 N10 H102 105.2
C13 O11 H11 112.2
O8 C7 N9 121.91(13)
O8 C7 C4 121.45(12)
N9 C7 C4 116.65(11)
C2 N1 C6 117.67(12)
C7 N9 N10 120.69(11)
C7 N9 H9 126.0
N10 N9 H9 113.3
C14 C15 C16 127.10(13)
C14 C15 H15 118.7
C16 C15 H15 114.1
C18 C17 C16 120.44(13)
C18 C17 H17 119.8
C16 C17 H17 119.8
C2 C3 C4 118.94(13)
C2 C3 H3 120.5
C4 C3 H3 120.5
C6 C5 C4 119.15(12)
C6 C5 H5 120.4
C4 C5 H5 120.4
C15 C14 C13 122.69(13)
C15 C14 H14 120.2
C13 C14 H14 116.9
O12 C13 O11 122.81(13)
O12 C13 C14 121.64(13)
O11 C13 C14 115.54(12)
C20 C21 C16 120.91(13)
C20 C21 H21 119.5
C16 C21 H21 119.5
C21 C16 C17 118.40(13)
C21 C16 C15 118.13(12)
C17 C16 C15 123.47(12)
C5 C4 C3 118.06(13)
C5 C4 C7 124.10(12)
C3 C4 C7 117.83(12)
C20 C19 C18 120.01(14)
C20 C19 H19 120.0
C18 C19 H19 120.0
C19 C20 C21 120.00(13)
C19 C20 H20 120.0
C21 C20 H20 120.0
N1 C6 C5 123.05(13)
N1 C6 H6 118.5
C5 C6 H6 118.5
C17 C18 C19 120.24(14)
C17 C18 H18 119.9
C19 C18 H18 119.9
N1 C2 C3 123.11(12)
N1 C2 H2 118.4
C3 C2 H2 118.4

loop_
_geom_bond_atom_site_label_1
_geom_bond_atom_site_label_2
_geom_bond_distance
O12 C13 1.2276(16)
O8 C7 1.2225(16)
N10 N9 1.4160(16)
N10 H101 0.8757
N10 H102 0.9468
O11 C13 1.3181(17)
O11 H11 0.9970
C7 N9 1.3459(17)
C7 C4 1.5057(19)
N1 C2 1.3391(19)
N1 C6 1.3411(18)
N9 H9 0.9435
C15 C14 1.3330(19)
C15 C16 1.4621(19)
C15 H15 0.9963
C17 C18 1.386(2)
C17 C16 1.3994(19)
C17 H17 0.9300
C3 C2 1.384(2)
C3 C4 1.3920(18)
C3 H3 0.9300
C5 C6 1.3809(19)
C5 C4 1.3905(19)
C5 H5 0.9300
C14 C13 1.473(2)
C14 H14 1.0177
C21 C20 1.387(2)
C21 C16 1.3970(18)
C21 H21 0.9300
C19 C20 1.378(2)
C19 C18 1.388(2)
C19 H19 0.9300
C20 H20 0.9300
C6 H6 0.9300
C18 H18 0.9300
C2 H2 0.9300

loop_
_geom_torsion_atom_site_label_1
_geom_torsion_atom_site_label_2
_geom_torsion_atom_site_label_3
_geom_torsion_atom_site_label_4
_geom_torsion
O8 C7 N9 N10 0.0(2)
C4 C7 N9 N10 -179.89(11)
C16 C15 C14 C13 -178.61(13)
C15 C14 C13 O12 167.66(14)
C15 C14 C13 O11 -12.5(2)
C20 C21 C16 C17 0.0(2)
C20 C21 C16 C15 -179.75(13)
C18 C17 C16 C21 -0.4(2)
C18 C17 C16 C15 179.33(13)
C14 C15 C16 C21 173.18(14)
C14 C15 C16 C17 -6.6(2)
C6 C5 C4 C3 -1.3(2)
C6 C5 C4 C7 177.96(13)
C2 C3 C4 C5 1.0(2)
C2 C3 C4 C7 -178.30(12)
O8 C7 C4 C5 -179.53(14)
N9 C7 C4 C5 0.3(2)
O8 C7 C4 C3 -0.3(2)
N9 C7 C4 C3 179.54(12)
C18 C19 C20 C21 -0.6(2)
C16 C21 C20 C19 0.5(2)
C2 N1 C6 C5 0.3(2)
C4 C5 C6 N1 0.7(2)
C16 C17 C18 C19 0.3(2)
C20 C19 C18 C17 0.2(2)
C6 N1 C2 C3 -0.6(2)
C4 C3 C2 N1 0.0(2)

loop_
_cod_related_entry_id
_cod_related_entry_database
_cod_related_entry_code
1 ChemSpider 4976932
